data_2240624
loop_
_publ_author_name
'Leach, Erin G.'
'Kulesza, Alyssa A.'
'Staples, Richard J.'
'Biros, Shannon M.'

_publ_section_title
;
 Crystal structures of
 1-(4-chlorophenyl)-2-(diphenylphosphoryl)ethan-1-one and
 1-(diphenylphosphoryl)-3,3-dimethylbutan-2-one
;
_journal_coeditor_code SU5111
_journal_issue 5
_journal_name_full 'Acta Crystallographica Section E'
_journal_page_first 523
_journal_page_last 527
_journal_paper_doi 10.1107/S2056989015006994
_journal_volume 71
_journal_year 2015
_chemical_formula_iupac 'C18 H21 O2 P'
_chemical_formula_moiety 'C18 H21 O2 P'
_chemical_formula_sum 'C18 H21 O2 P'
_chemical_formula_weight 300.32
_chemical_name_systematic
;
1-(Diphenylphosphoryl)-3,3-dimethylbutan-2-one
;
_space_group_crystal_system monoclinic
_space_group_IT_number 4
_space_group_name_Hall 'P 2yb'
_space_group_name_H-M_alt 'P 1 21 1'
_symmetry_space_group_name_Hall 'P 2yb'
_symmetry_space_group_name_H-M 'P 1 21 1'
_atom_sites_solution_hydrogens geom
_atom_sites_solution_primary direct
_cell_angle_alpha 90
_cell_angle_beta 112.2120(10)
_cell_angle_gamma 90
_cell_formula_units_Z 2
_cell_length_a 8.3416(2)
_cell_length_b 10.5161(2)
_cell_length_c 10.2790(2)
_cell_measurement_reflns_used 5567
_cell_measurement_temperature 173
_cell_measurement_theta_max 71.991
_cell_measurement_theta_min 4.646
_cell_volume 834.77(3)
_computing_cell_refinement
;
APEX2 and SAINT (Bruker, 2013)
;
_computing_data_collection
;
APEX2 (Bruker, 2013)
;
_computing_data_reduction
;
SAINT and XPREP (Bruker, 2013)
;
_computing_molecular_graphics
;
CrystalMaker (Palmer, 2007)
;
_computing_publication_material
;
OLEX2 (Dolomanov <i>et al.</i>,  2009; Bourhis <i>et al.</i>,
2015)
;
_computing_structure_refinement
;
SHELXL2014 (Sheldrick, 2015)
;
_computing_structure_solution
;
SHELXS97 (Sheldrick, 2008)
;
_diffrn_ambient_temperature 173.02
_diffrn_detector_area_resol_mean 8
_diffrn_measured_fraction_theta_full 0.979
_diffrn_measured_fraction_theta_max 0.978
_diffrn_measurement_device_type 'Bruker SMART APEX CCD area-detector'
_diffrn_measurement_method '\w and \f scans'
_diffrn_radiation_monochromator graphite
_diffrn_radiation_type CuK\a
_diffrn_radiation_wavelength 1.54178
_diffrn_reflns_av_R_equivalents 0.0415
_diffrn_reflns_limit_h_max 10
_diffrn_reflns_limit_h_min -9
_diffrn_reflns_limit_k_max 12
_diffrn_reflns_limit_k_min -12
_diffrn_reflns_limit_l_max 12
_diffrn_reflns_limit_l_min -12
_diffrn_reflns_number 7043
_diffrn_reflns_theta_full 67.679
_diffrn_reflns_theta_max 71.984
_diffrn_reflns_theta_min 4.647
_exptl_absorpt_coefficient_mu 1.466
_exptl_absorpt_correction_T_max 0.7535
_exptl_absorpt_correction_T_min 0.6307
_exptl_absorpt_correction_type multi-scan
_exptl_absorpt_process_details
;
(SADABS; Bruker, 2013)
;
_exptl_crystal_colour colourless
_exptl_crystal_density_diffrn 1.195
_exptl_crystal_description needle
_exptl_crystal_F_000 320
_exptl_crystal_size_max 0.432
_exptl_crystal_size_mid 0.137
_exptl_crystal_size_min 0.084
_refine_diff_density_max 0.492
_refine_diff_density_min -0.383
_refine_ls_abs_structure_details
;
Flack <i>x</i> determined using 1090 quotients [(I+)-(I-)]/[(I+)+(I-)]
(Parsons <i>et al.</i>,  2013)
;
_refine_ls_abs_structure_Flack 0.088(14)
_refine_ls_extinction_method none
_refine_ls_goodness_of_fit_ref 1.131
_refine_ls_hydrogen_treatment constr
_refine_ls_matrix_type full
_refine_ls_number_parameters 193
_refine_ls_number_reflns 3006
_refine_ls_number_restraints 1
_refine_ls_restrained_S_all 1.130
_refine_ls_R_factor_all 0.0473
_refine_ls_R_factor_gt 0.0417
_refine_ls_shift/su_max 0.000
_refine_ls_shift/su_mean 0.000
_refine_ls_structure_factor_coef Fsqd
_refine_ls_weighting_details 'w=1/[\s^2^(Fo^2^)+(0.0722P)^2^] where P=(Fo^2^+2Fc^2^)/3'
_refine_ls_weighting_scheme calc
_refine_ls_wR_factor_gt 0.1143
_refine_ls_wR_factor_ref 0.1179
_reflns_number_gt 2774
_reflns_number_total 3006
_reflns_threshold_expression I>2\s(I)
_cod_data_source_file su5111sup1.cif
_cod_data_source_block II
_cod_database_code 2240624
_shelx_space_group_comment
;
The symmetry employed for this shelxl refinement is uniquely defined
by the following loop, which should always be used as a source of
symmetry information in preference to the above space-group names.
They are only intended as comments.
;
_shelx_estimated_absorpt_t_min 0.570
_shelx_estimated_absorpt_t_max 0.887

loop_
_space_group_symop_operation_xyz
'x, y, z'
'-x, y+1/2, -z'

loop_
_atom_site_type_symbol
_atom_site_label
_atom_site_fract_x
_atom_site_fract_y
_atom_site_fract_z
_atom_site_U_iso_or_equiv
_atom_site_adp_type
_atom_site_calc_flag
_atom_site_occupancy
P P1 0.46337(9) 0.13395(7) 0.54974(7) 0.0247(2) Uani d 1
O O1 0.2783(3) 0.1230(4) 0.2325(3) 0.0450(7) Uani d 1
O O2 0.4313(3) 0.2739(3) 0.5441(3) 0.0352(6) Uani d 1
C C1 0.4309(5) 0.1015(3) 0.2672(3) 0.0328(8) Uani d 1
C C2 0.5430(4) 0.0741(4) 0.4198(3) 0.0286(7) Uani d 1
H H2A 0.6592 0.1108 0.4399 0.034 Uiso calc 1
H H2B 0.5572 -0.0192 0.4317 0.034 Uiso calc 1
C C3 0.5199(5) 0.0970(4) 0.1613(4) 0.0403(9) Uani d 1
C C4 0.3850(8) 0.0965(11) 0.0140(5) 0.105(4) Uani d 1
H H4A 0.3118 0.0210 0.0006 0.157 Uiso calc 1
H H4B 0.4422 0.0952 -0.0536 0.157 Uiso calc 1
H H4C 0.3133 0.1731 -0.0008 0.157 Uiso calc 1
C C5 0.6294(11) 0.2154(7) 0.1830(7) 0.090(3) Uani d 1
H H5A 0.5596 0.2900 0.1842 0.135 Uiso calc 1
H H5B 0.6712 0.2237 0.1062 0.135 Uiso calc 1
H H5C 0.7284 0.2094 0.2726 0.135 Uiso calc 1
C C6 0.6318(9) -0.0220(7) 0.1848(6) 0.0713(17) Uani d 1
H H6A 0.7288 -0.0159 0.2757 0.107 Uiso calc 1
H H6B 0.6765 -0.0295 0.1096 0.107 Uiso calc 1
H H6C 0.5619 -0.0970 0.1842 0.107 Uiso calc 1
C C7 0.6358(4) 0.0881(4) 0.7129(3) 0.0280(7) Uani d 1
C C8 0.7278(5) 0.1814(4) 0.8067(4) 0.0400(9) Uani d 1
H H8 0.6982 0.2684 0.7865 0.048 Uiso calc 1
C C9 0.8634(5) 0.1477(6) 0.9304(4) 0.0518(12) Uani d 1
H H9 0.9264 0.2117 0.9946 0.062 Uiso calc 1
C C10 0.9069(5) 0.0207(5) 0.9603(4) 0.0485(11) Uani d 1
H H10 0.9994 -0.0023 1.0449 0.058 Uiso calc 1
C C11 0.8157(5) -0.0721(5) 0.8669(4) 0.0459(10) Uani d 1
H H11 0.8455 -0.1590 0.8873 0.055 Uiso calc 1
C C12 0.6802(4) -0.0389(4) 0.7431(4) 0.0341(8) Uani d 1
H H12 0.6178 -0.1031 0.6790 0.041 Uiso calc 1
C C13 0.2784(4) 0.0408(4) 0.5431(3) 0.0270(6) Uani d 1
C C14 0.2209(5) -0.0666(4) 0.4600(4) 0.0399(9) Uani d 1
H H14 0.2786 -0.0945 0.4012 0.048 Uiso calc 1
C C15 0.0789(6) -0.1332(5) 0.4632(5) 0.0486(11) Uani d 1
H H15 0.0387 -0.2059 0.4051 0.058 Uiso calc 1
C C16 -0.0046(5) -0.0952(5) 0.5495(5) 0.0462(10) Uani d 1
H H16 -0.1014 -0.1416 0.5513 0.055 Uiso calc 1
C C17 0.0532(5) 0.0105(4) 0.6328(4) 0.0422(9) Uani d 1
H H17 -0.0035 0.0366 0.6930 0.051 Uiso calc 1
C C18 0.1936(5) 0.0793(4) 0.6298(4) 0.0337(7) Uani d 1
H H18 0.2320 0.1528 0.6870 0.040 Uiso calc 1

loop_
_atom_site_aniso_label
_atom_site_aniso_U_11
_atom_site_aniso_U_22
_atom_site_aniso_U_33
_atom_site_aniso_U_12
_atom_site_aniso_U_13
_atom_site_aniso_U_23
P1 0.0238(4) 0.0270(4) 0.0251(3) -0.0011(3) 0.0113(3) 0.0003(3)
O1 0.0312(12) 0.068(2) 0.0324(11) 0.0044(14) 0.0085(10) 0.0033(14)
O2 0.0398(13) 0.0270(14) 0.0428(14) 0.0012(10) 0.0200(11) 0.0020(10)
C1 0.0345(17) 0.037(2) 0.0268(15) -0.0019(13) 0.0119(13) -0.0008(13)
C2 0.0276(15) 0.0364(18) 0.0257(15) 0.0004(13) 0.0143(12) -0.0003(13)
C3 0.043(2) 0.054(3) 0.0278(16) 0.0021(17) 0.0182(16) 0.0016(15)
C4 0.068(3) 0.218(12) 0.027(2) 0.022(5) 0.018(2) -0.004(4)
C5 0.138(6) 0.084(5) 0.094(5) -0.045(5) 0.096(5) -0.025(4)
C6 0.092(4) 0.080(4) 0.067(3) 0.029(3) 0.059(3) 0.011(3)
C7 0.0222(13) 0.0427(18) 0.0212(14) -0.0043(13) 0.0106(12) -0.0009(12)
C8 0.0411(19) 0.047(2) 0.0348(19) -0.0138(17) 0.0173(16) -0.0079(15)
C9 0.0411(19) 0.079(3) 0.0333(17) -0.027(2) 0.0120(15) -0.016(2)
C10 0.0291(17) 0.083(3) 0.0281(17) -0.006(2) 0.0045(14) 0.0044(19)
C11 0.0315(18) 0.063(3) 0.038(2) 0.0070(18) 0.0082(16) 0.0108(19)
C12 0.0267(16) 0.043(2) 0.0292(17) -0.0013(14) 0.0066(14) 0.0005(14)
C13 0.0200(13) 0.0328(16) 0.0276(15) 0.0006(12) 0.0083(12) 0.0047(13)
C14 0.0336(18) 0.042(2) 0.047(2) -0.0061(16) 0.0181(17) -0.0107(16)
C15 0.0392(19) 0.041(3) 0.065(3) -0.012(2) 0.019(2) -0.0121(19)
C16 0.0262(16) 0.052(2) 0.062(3) -0.0053(18) 0.0184(18) 0.011(2)
C17 0.0314(17) 0.057(3) 0.044(2) 0.0000(17) 0.0216(16) 0.0036(18)
C18 0.0292(16) 0.0431(19) 0.0306(16) 0.0007(15) 0.0133(14) -0.0011(14)

loop_
_atom_type_symbol
_atom_type_description
_atom_type_scat_dispersion_real
_atom_type_scat_dispersion_imag
_atom_type_scat_source
C C 0.0181 0.0091 'International Tables Vol C Tables 4.2.6.8 and 6.1.1.4'
H H 0.0000 0.0000 'International Tables Vol C Tables 4.2.6.8 and 6.1.1.4'
O O 0.0492 0.0322 'International Tables Vol C Tables 4.2.6.8 and 6.1.1.4'
P P 0.2955 0.4335 'International Tables Vol C Tables 4.2.6.8 and 6.1.1.4'

loop_
_geom_angle_atom_site_label_1
_geom_angle_atom_site_label_2
_geom_angle_atom_site_label_3
_geom_angle
O2 P1 C2 115.06(16)
O2 P1 C7 111.47(16)
O2 P1 C13 113.25(15)
C7 P1 C2 101.84(15)
C13 P1 C2 109.21(16)
C13 P1 C7 104.98(16)
O1 C1 C2 120.6(3)
O1 C1 C3 122.4(3)
C2 C1 C3 117.0(3)
P1 C2 H2A 108.3
P1 C2 H2B 108.3
C1 C2 P1 116.1(2)
C1 C2 H2A 108.3
C1 C2 H2B 108.3
H2A C2 H2B 107.4
C4 C3 C1 109.6(4)
C4 C3 C5 109.4(6)
C4 C3 C6 109.7(5)
C5 C3 C1 107.3(3)
C5 C3 C6 110.7(5)
C6 C3 C1 110.1(4)
C3 C4 H4A 109.5
C3 C4 H4B 109.5
C3 C4 H4C 109.5
H4A C4 H4B 109.5
H4A C4 H4C 109.5
H4B C4 H4C 109.5
C3 C5 H5A 109.5
C3 C5 H5B 109.5
C3 C5 H5C 109.5
H5A C5 H5B 109.5
H5A C5 H5C 109.5
H5B C5 H5C 109.5
C3 C6 H6A 109.5
C3 C6 H6B 109.5
C3 C6 H6C 109.5
H6A C6 H6B 109.5
H6A C6 H6C 109.5
H6B C6 H6C 109.5
C8 C7 P1 119.5(3)
C8 C7 C12 119.6(3)
C12 C7 P1 120.9(3)
C7 C8 H8 120.0
C7 C8 C9 120.0(4)
C9 C8 H8 120.0
C8 C9 H9 119.9
C10 C9 C8 120.1(4)
C10 C9 H9 119.9
C9 C10 H10 120.1
C11 C10 C9 119.9(4)
C11 C10 H10 120.1
C10 C11 H11 119.9
C10 C11 C12 120.2(4)
C12 C11 H11 119.9
C7 C12 C11 120.1(4)
C7 C12 H12 119.9
C11 C12 H12 119.9
C14 C13 P1 123.8(3)
C14 C13 C18 119.4(3)
C18 C13 P1 116.8(3)
C13 C14 H14 120.1
C15 C14 C13 119.7(4)
C15 C14 H14 120.1
C14 C15 H15 119.6
C16 C15 C14 120.8(4)
C16 C15 H15 119.6
C15 C16 H16 120.3
C17 C16 C15 119.5(4)
C17 C16 H16 120.3
C16 C17 H17 119.7
C16 C17 C18 120.6(4)
C18 C17 H17 119.7
C13 C18 H18 120.0
C17 C18 C13 120.0(4)
C17 C18 H18 120.0

loop_
_geom_bond_atom_site_label_1
_geom_bond_atom_site_label_2
_geom_bond_distance
P1 O2 1.493(3)
P1 C2 1.814(3)
P1 C7 1.814(3)
P1 C13 1.807(3)
O1 C1 1.207(5)
C1 C2 1.520(5)
C1 C3 1.533(5)
C2 H2A 0.9900
C2 H2B 0.9900
C3 C4 1.507(6)
C3 C5 1.509(7)
C3 C6 1.525(7)
C4 H4A 0.9800
C4 H4B 0.9800
C4 H4C 0.9800
C5 H5A 0.9800
C5 H5B 0.9800
C5 H5C 0.9800
C6 H6A 0.9800
C6 H6B 0.9800
C6 H6C 0.9800
C7 C8 1.387(5)
C7 C12 1.389(6)
C8 H8 0.9500
C8 C9 1.391(6)
C9 H9 0.9500
C9 C10 1.387(8)
C10 H10 0.9500
C10 C11 1.378(7)
C11 H11 0.9500
C11 C12 1.390(5)
C12 H12 0.9500
C13 C14 1.388(6)
C13 C18 1.391(5)
C14 H14 0.9500
C14 C15 1.387(6)
C15 H15 0.9500
C15 C16 1.378(7)
C16 H16 0.9500
C16 C17 1.375(7)
C17 H17 0.9500
C17 C18 1.387(5)
C18 H18 0.9500

loop_
_geom_hbond_atom_site_label_D
_geom_hbond_atom_site_label_H
_geom_hbond_atom_site_label_A
_geom_hbond_site_symmetry_A
_geom_hbond_distance_DH
_geom_hbond_distance_HA
_geom_hbond_distance_DA
_geom_hbond_angle_DHA
C2 H2B O2 2_646 0.99 2.19 3.176(5) 176
C12 H12 O2 2_646 0.95 2.53 3.373(5) 148
C17 H17 Cg1 1_455 0.95 2.80 3.721(5) 164

loop_
_geom_torsion_atom_site_label_1
_geom_torsion_atom_site_label_2
_geom_torsion_atom_site_label_3
_geom_torsion_atom_site_label_4
_geom_torsion
P1 C7 C8 C9 -178.3(3)
P1 C7 C12 C11 178.3(3)
P1 C13 C14 C15 179.1(3)
P1 C13 C18 C17 -178.4(3)
O1 C1 C2 P1 -23.1(5)
O1 C1 C3 C4 -11.3(7)
O1 C1 C3 C5 107.4(6)
O1 C1 C3 C6 -132.0(5)
O2 P1 C2 C1 -56.8(3)
O2 P1 C7 C8 -5.5(3)
O2 P1 C7 C12 176.4(3)
O2 P1 C13 C14 135.4(3)
O2 P1 C13 C18 -46.2(3)
C2 P1 C7 C8 117.7(3)
C2 P1 C7 C12 -60.4(3)
C2 P1 C13 C14 5.8(4)
C2 P1 C13 C18 -175.8(3)
C2 C1 C3 C4 167.2(5)
C2 C1 C3 C5 -74.1(5)
C2 C1 C3 C6 46.5(5)
C3 C1 C2 P1 158.4(3)
C7 P1 C2 C1 -177.5(3)
C7 P1 C13 C14 -102.8(3)
C7 P1 C13 C18 75.6(3)
C7 C8 C9 C10 0.0(6)
C8 C7 C12 C11 0.3(5)
C8 C9 C10 C11 0.1(6)
C9 C10 C11 C12 -0.1(6)
C10 C11 C12 C7 -0.1(6)
C12 C7 C8 C9 -0.2(5)
C13 P1 C2 C1 71.8(3)
C13 P1 C7 C8 -128.5(3)
C13 P1 C7 C12 53.5(3)
C13 C14 C15 C16 -1.0(7)
C14 C13 C18 C17 0.0(6)
C14 C15 C16 C17 0.3(7)
C15 C16 C17 C18 0.5(7)
C16 C17 C18 C13 -0.7(6)
C18 C13 C14 C15 0.8(6)

_cod_database_fobs_code 2240624
